data_7039346
loop_
_publ_author_name
'Ghosh, Somnath'
'Deka, Hemanta'
'Dangat, Yuvraj B.'
'Saha, Soumen'
'Gogoi, Kuldeep'
'Vanka, Kumar'
'Mondal, Biplab'

_publ_section_title
;
 Reductive nitrosylation of nickel(ii) complex by nitric oxide followed by
 nitrous oxide release.
;
_journal_issue 25
_journal_name_full 'Dalton transactions (Cambridge, England : 2003)'
_journal_page_first 10200
_journal_page_last 10208
_journal_paper_doi 10.1039/c6dt00826g
_journal_volume 45
_journal_year 2016
_chemical_formula_sum 'C26 H44 Cl N9 Ni O4'
_chemical_formula_weight 640.86
_chemical_name_systematic
; 
 ? 
;
_space_group_IT_number 13
_symmetry_cell_setting monoclinic
_symmetry_space_group_name_Hall '-P 2yc'
_symmetry_space_group_name_H-M 'P 1 2/c 1'
_atom_sites_solution_hydrogens geom
_atom_sites_solution_primary direct
_atom_sites_solution_secondary difmap
_audit_creation_method SHELXL-97
_audit_update_record
;
2016-04-29 deposited with the CCDC.
2016-05-06 downloaded from the CCDC.
;
_cell_angle_alpha 90.00
_cell_angle_beta 91.025(2)
_cell_angle_gamma 90.00
_cell_formula_units_Z 2
_cell_length_a 9.4536(3)
_cell_length_b 9.3089(3)
_cell_length_c 18.4419(7)
_cell_measurement_reflns_used 1602
_cell_measurement_temperature 296(2)
_cell_measurement_theta_max 25.81
_cell_measurement_theta_min 2.22
_cell_volume 1622.68(10)
_computing_cell_refinement 'Bruker SMART'
_computing_data_collection 'Bruker SMART'
_computing_data_reduction 'Bruker SAINT'
_computing_molecular_graphics 'Bruker SHELXTL'
_computing_publication_material 'Bruker SHELXTL'
_computing_structure_refinement 'SHELXL-97 (Sheldrick, 1997)'
_computing_structure_solution 'SHELXS-97 (Sheldrick, 1990)'
_diffrn_ambient_temperature 296(2)
_diffrn_measured_fraction_theta_full 0.990
_diffrn_measured_fraction_theta_max 0.990
_diffrn_measurement_device_type 'CCD area detector'
_diffrn_measurement_method 'phi and omega scans'
_diffrn_radiation_monochromator graphite
_diffrn_radiation_source 'fine-focus sealed tube'
_diffrn_radiation_type MoK\a
_diffrn_radiation_wavelength 0.71073
_diffrn_reflns_av_R_equivalents 0.0658
_diffrn_reflns_av_sigmaI/netI 0.0402
_diffrn_reflns_limit_h_max 10
_diffrn_reflns_limit_h_min -11
_diffrn_reflns_limit_k_max 10
_diffrn_reflns_limit_k_min -11
_diffrn_reflns_limit_l_max 21
_diffrn_reflns_limit_l_min -21
_diffrn_reflns_number 18479
_diffrn_reflns_theta_full 25.00
_diffrn_reflns_theta_max 25.00
_diffrn_reflns_theta_min 2.15
_exptl_absorpt_coefficient_mu 0.725
_exptl_absorpt_correction_T_max 1.0000
_exptl_absorpt_correction_T_min 0.682
_exptl_absorpt_correction_type multi-scan
_exptl_absorpt_process_details 'face installed'
_exptl_crystal_colour blue
_exptl_crystal_density_diffrn 1.312
_exptl_crystal_density_method 'not measured'
_exptl_crystal_description cube
_exptl_crystal_F_000 680
_exptl_crystal_size_max 0.32
_exptl_crystal_size_mid 0.22
_exptl_crystal_size_min 0.13
_refine_diff_density_max 1.500
_refine_diff_density_min -0.423
_refine_diff_density_rms 0.111
_refine_ls_extinction_method none
_refine_ls_goodness_of_fit_ref 1.069
_refine_ls_hydrogen_treatment mixed
_refine_ls_matrix_type full
_refine_ls_number_parameters 197
_refine_ls_number_reflns 2828
_refine_ls_number_restraints 1
_refine_ls_restrained_S_all 1.073
_refine_ls_R_factor_all 0.0668
_refine_ls_R_factor_gt 0.0599
_refine_ls_shift/su_max 0.000
_refine_ls_shift/su_mean 0.000
_refine_ls_structure_factor_coef Fsqd
_refine_ls_weighting_details 'calc w=1/[\s^2^(Fo^2^)+(0.0102P)^2^+10.0043P] where P=(Fo^2^+2Fc^2^)/3'
_refine_ls_weighting_scheme calc
_refine_ls_wR_factor_gt 0.1572
_refine_ls_wR_factor_ref 0.1596
_reflns_number_gt 2406
_reflns_number_total 2828
_reflns_threshold_expression >2sigma(I)
_cod_data_source_file c6dt00826g2.cif
_cod_data_source_block complex_2
_cod_depositor_comments 'Adding full bibliography for 7039345--7039347.cif.'
_cod_original_sg_symbol_H-M 'P 2/c'
_cod_database_code 7039346

loop_
_symmetry_equiv_pos_as_xyz
'x, y, z'
'-x, y, -z+1/2'
'-x, -y, -z'
'x, -y, z-1/2'

loop_
_atom_site_label
_atom_site_type_symbol
_atom_site_fract_x
_atom_site_fract_y
_atom_site_fract_z
_atom_site_U_iso_or_equiv
_atom_site_adp_type
_atom_site_occupancy
_atom_site_symmetry_multiplicity
_atom_site_calc_flag
_atom_site_refinement_flags
Ni1 Ni 1.0000 0.67819(10) 0.7500 0.0291(3) Uani 1 2 d S
O1 O 1.1047(4) 0.4690(4) 0.7706(2) 0.0437(9) Uani 1 1 d .
N1 N 1.0755(4) 0.6612(4) 0.6453(2) 0.0312(9) Uani 1 1 d .
N2 N 1.2057(5) 0.6527(5) 0.5487(2) 0.0414(11) Uani 1 1 d .
H2 H 1.2791 0.6443 0.5221 0.050 Uiso 1 1 d R
N3 N 0.8544(4) 0.8302(4) 0.7132(2) 0.0321(9) Uani 1 1 d .
N4 N 0.7371(5) 1.0292(5) 0.6911(2) 0.0398(11) Uani 1 1 d .
H4 H 0.6999 1.1123 0.6977 0.048 Uiso 1 1 d R
N9 N 1.0000 0.3932(7) 0.7500 0.0499(17) Uani 1 2 d S
C1 C 1.4586(7) 0.7068(8) 0.6521(4) 0.0646(19) Uani 1 1 d .
H1A H 1.4761 0.7090 0.6010 0.097 Uiso 1 1 calc R
H1B H 1.5409 0.6713 0.6775 0.097 Uiso 1 1 calc R
H1C H 1.4377 0.8021 0.6687 0.097 Uiso 1 1 calc R
C2 C 1.3336(5) 0.6089(6) 0.6666(3) 0.0432(13) Uani 1 1 d .
H2A H 1.3076 0.6095 0.7158 0.052 Uiso 1 1 d R
H2B H 1.3591 0.5083 0.6540 0.052 Uiso 1 1 d R
C3 C 1.2055(5) 0.6420(6) 0.6213(3) 0.0351(12) Uani 1 1 d .
C4 C 1.0705(6) 0.6794(6) 0.5236(3) 0.0384(12) Uani 1 1 d .
C5 C 1.0355(7) 0.6981(7) 0.4449(3) 0.0560(17) Uani 1 1 d .
H5A H 1.0466 0.7892 0.4306 0.067 Uiso 1 1 d R
H5B H 0.9267 0.7123 0.4397 0.067 Uiso 1 1 d R
H5C H 1.0551 0.6176 0.4162 0.067 Uiso 1 1 d R
C6 C 0.9902(5) 0.6833(5) 0.5840(3) 0.0328(11) Uani 1 1 d .
C7 C 0.8338(5) 0.7058(6) 0.5920(3) 0.0367(12) Uani 1 1 d .
H7A H 0.7910 0.7245 0.5447 0.044 Uiso 1 1 calc R
H7B H 0.7916 0.6191 0.6112 0.044 Uiso 1 1 calc R
C8 C 0.8042(5) 0.8287(5) 0.6414(3) 0.0312(11) Uani 1 1 d .
C9 C 0.7320(5) 0.9512(6) 0.6275(3) 0.0371(12) Uani 1 1 d .
C10 C 0.6556(7) 1.0030(7) 0.5606(3) 0.0551(16) Uani 1 1 d .
H10A H 0.7209 1.0520 0.5299 0.083 Uiso 1 1 calc R
H10B H 0.5815 1.0678 0.5740 0.083 Uiso 1 1 calc R
H10C H 0.6155 0.9225 0.5350 0.083 Uiso 1 1 calc R
C11 C 0.8115(5) 0.9532(6) 0.7415(3) 0.0359(12) Uani 1 1 d .
C12 C 0.8429(7) 1.0106(7) 0.8159(3) 0.0502(15) Uani 1 1 d .
H12A H 0.8617 0.9359 0.8481 0.060 Uiso 1 1 d R
H12B H 0.9329 1.0690 0.8122 0.060 Uiso 1 1 d R
C13 C 0.7309(8) 1.1037(9) 0.8475(4) 0.076(2) Uani 1 1 d .
H13A H 0.7196 1.1887 0.8185 0.114 Uiso 1 1 calc R
H13B H 0.7580 1.1303 0.8961 0.114 Uiso 1 1 calc R
H13C H 0.6430 1.0520 0.8482 0.114 Uiso 1 1 calc R
Cl1 Cl 0.4808(3) 0.3637(3) 0.95614(14) 0.0461(7) Uani 0.50 1 d P
O4 O 0.6196(5) 0.3223(5) 0.7008(2) 0.0533(11) Uani 1 1 d GD
H4A H 0.6899 0.3730 0.7147 0.080 Uiso 1 1 d G
H4B H 0.6000 0.3407 0.6566 0.080 Uiso 1 1 d GD

loop_
_atom_site_aniso_label
_atom_site_aniso_U_11
_atom_site_aniso_U_22
_atom_site_aniso_U_33
_atom_site_aniso_U_23
_atom_site_aniso_U_13
_atom_site_aniso_U_12
Ni1 0.0292(5) 0.0335(5) 0.0245(5) 0.000 0.0004(3) 0.000
O1 0.042(2) 0.047(2) 0.042(2) 0.0058(18) 0.0020(17) 0.0067(18)
N1 0.030(2) 0.039(2) 0.025(2) -0.0003(18) 0.0022(16) 0.0016(18)
N2 0.037(2) 0.052(3) 0.036(3) 0.004(2) 0.0101(19) 0.007(2)
N3 0.033(2) 0.033(2) 0.030(2) -0.0029(18) -0.0008(17) 0.0036(18)
N4 0.044(3) 0.033(2) 0.042(3) -0.003(2) -0.002(2) 0.009(2)
N9 0.064(5) 0.037(4) 0.048(4) 0.000 0.007(4) 0.000
C1 0.042(4) 0.092(5) 0.060(4) 0.005(4) -0.003(3) -0.011(3)
C2 0.033(3) 0.056(4) 0.041(3) 0.003(3) 0.004(2) 0.005(3)
C3 0.035(3) 0.041(3) 0.029(3) 0.002(2) 0.004(2) 0.003(2)
C4 0.046(3) 0.040(3) 0.029(3) -0.001(2) 0.002(2) 0.004(2)
C5 0.076(5) 0.062(4) 0.030(3) 0.002(3) 0.000(3) 0.013(3)
C6 0.036(3) 0.034(3) 0.029(3) -0.003(2) -0.001(2) 0.003(2)
C7 0.037(3) 0.042(3) 0.031(3) -0.004(2) -0.006(2) 0.002(2)
C8 0.030(3) 0.034(3) 0.029(3) 0.000(2) -0.0010(19) 0.001(2)
C9 0.036(3) 0.041(3) 0.034(3) 0.001(2) -0.002(2) 0.001(2)
C10 0.067(4) 0.054(4) 0.044(4) 0.007(3) -0.013(3) 0.014(3)
C11 0.035(3) 0.039(3) 0.033(3) -0.001(2) 0.000(2) 0.003(2)
C12 0.059(4) 0.053(4) 0.039(3) -0.012(3) -0.006(3) 0.013(3)
C13 0.076(5) 0.100(6) 0.052(4) -0.028(4) 0.004(4) 0.018(4)
Cl1 0.0678(19) 0.0461(15) 0.0250(13) -0.0067(11) 0.0157(12) -0.0124(13)
O4 0.062(3) 0.048(2) 0.050(3) -0.001(2) -0.005(2) 0.000(2)

loop_
_atom_type_symbol
_atom_type_description
_atom_type_scat_dispersion_real
_atom_type_scat_dispersion_imag
_atom_type_scat_source
C C 0.0033 0.0016 'International Tables Vol C Tables 4.2.6.8 and 6.1.1.4'
H H 0.0000 0.0000 'International Tables Vol C Tables 4.2.6.8 and 6.1.1.4'
Cl Cl 0.1484 0.1585 'International Tables Vol C Tables 4.2.6.8 and 6.1.1.4'
N N 0.0061 0.0033 'International Tables Vol C Tables 4.2.6.8 and 6.1.1.4'
Ni Ni 0.3393 1.1124 'International Tables Vol C Tables 4.2.6.8 and 6.1.1.4'
O O 0.0106 0.0060 'International Tables Vol C Tables 4.2.6.8 and 6.1.1.4'

loop_
_geom_angle_atom_site_label_1
_geom_angle_atom_site_label_2
_geom_angle_atom_site_label_3
_geom_angle
_geom_angle_site_symmetry_1
_geom_angle_site_symmetry_3
N1 Ni1 N1 171.3(2) . 2_756
N1 Ni1 N3 96.80(16) . 2_756
N1 Ni1 N3 89.15(16) 2_756 2_756
N1 Ni1 N3 89.15(16) . .
N1 Ni1 N3 96.79(16) 2_756 .
N3 Ni1 N3 94.2(2) 2_756 .
N1 Ni1 O1 86.12(15) . .
N1 Ni1 O1 86.21(15) 2_756 .
N3 Ni1 O1 104.56(15) 2_756 .
N3 Ni1 O1 161.02(15) . .
N1 Ni1 O1 86.21(15) . 2_756
N1 Ni1 O1 86.12(15) 2_756 2_756
N3 Ni1 O1 161.02(15) 2_756 2_756
N3 Ni1 O1 104.56(15) . 2_756
O1 Ni1 O1 56.8(2) . 2_756
N9 O1 Ni1 95.4(3) . .
C3 N1 C6 106.0(4) . .
C3 N1 Ni1 131.0(3) . .
C6 N1 Ni1 122.7(3) . .
C3 N2 C4 109.4(4) . .
C3 N2 H2 125.3 . .
C4 N2 H2 125.3 . .
C11 N3 C8 106.3(4) . .
C11 N3 Ni1 131.7(3) . .
C8 N3 Ni1 120.9(3) . .
C11 N4 C9 108.6(4) . .
C11 N4 H4 125.5 . .
C9 N4 H4 125.9 . .
O1 N9 O1 112.4(6) 2_756 .
C2 C1 H1A 109.5 . .
C2 C1 H1B 109.5 . .
H1A C1 H1B 109.5 . .
C2 C1 H1C 109.5 . .
H1A C1 H1C 109.5 . .
H1B C1 H1C 109.5 . .
C3 C2 C1 113.8(5) . .
C3 C2 H2A 108.3 . .
C1 C2 H2A 112.5 . .
C3 C2 H2B 105.1 . .
C1 C2 H2B 109.3 . .
H2A C2 H2B 107.4 . .
N1 C3 N2 109.9(4) . .
N1 C3 C2 126.2(5) . .
N2 C3 C2 123.9(5) . .
C6 C4 N2 105.0(4) . .
C6 C4 C5 132.5(5) . .
N2 C4 C5 122.5(5) . .
C4 C5 H5A 111.9 . .
C4 C5 H5B 107.9 . .
H5A C5 H5B 88.4 . .
C4 C5 H5C 114.5 . .
H5A C5 H5C 124.4 . .
H5B C5 H5C 104.7 . .
C4 C6 N1 109.7(4) . .
C4 C6 C7 130.5(5) . .
N1 C6 C7 119.8(4) . .
C8 C7 C6 111.2(4) . .
C8 C7 H7A 109.4 . .
C6 C7 H7A 109.4 . .
C8 C7 H7B 109.4 . .
C6 C7 H7B 109.4 . .
H7A C7 H7B 108.0 . .
C9 C8 N3 109.4(4) . .
C9 C8 C7 129.1(5) . .
N3 C8 C7 121.5(4) . .
C8 C9 N4 105.9(4) . .
C8 C9 C10 131.5(5) . .
N4 C9 C10 122.6(5) . .
C9 C10 H10A 109.5 . .
C9 C10 H10B 109.5 . .
H10A C10 H10B 109.5 . .
C9 C10 H10C 109.5 . .
H10A C10 H10C 109.5 . .
H10B C10 H10C 109.5 . .
N3 C11 N4 109.8(4) . .
N3 C11 C12 127.8(5) . .
N4 C11 C12 122.3(5) . .
C13 C12 C11 115.7(5) . .
C13 C12 H12A 108.4 . .
C11 C12 H12A 110.5 . .
C13 C12 H12B 108.5 . .
C11 C12 H12B 106.3 . .
H12A C12 H12B 107.1 . .
C12 C13 H13A 109.5 . .
C12 C13 H13B 109.5 . .
H13A C13 H13B 109.5 . .
C12 C13 H13C 109.5 . .
H13A C13 H13C 109.5 . .
H13B C13 H13C 109.5 . .
H4A O4 H4B 109.5 . .

loop_
_geom_bond_atom_site_label_1
_geom_bond_atom_site_label_2
_geom_bond_distance
_geom_bond_site_symmetry_2
Ni1 N1 2.077(4) .
Ni1 N1 2.077(4) 2_756
Ni1 N3 2.079(4) 2_756
Ni1 N3 2.079(4) .
Ni1 O1 2.214(4) .
Ni1 O1 2.214(4) 2_756
O1 N9 1.268(5) .
N1 C3 1.326(6) .
N1 C6 1.393(6) .
N2 C3 1.343(6) .
N2 C4 1.375(7) .
N2 H2 0.8601 .
N3 C11 1.325(6) .
N3 C8 1.399(6) .
N4 C11 1.356(6) .
N4 C9 1.378(7) .
N4 H4 0.8594 .
N9 O1 1.268(5) 2_756
C1 C2 1.520(8) .
C1 H1A 0.9600 .
C1 H1B 0.9600 .
C1 H1C 0.9600 .
C2 C3 1.491(7) .
C2 H2A 0.9449 .
C2 H2B 0.9957 .
C4 C6 1.359(7) .
C4 C5 1.493(7) .
C5 H5A 0.8952 .
C5 H5B 1.0402 .
C5 H5C 0.9379 .
C6 C7 1.503(7) .
C7 C8 1.492(7) .
C7 H7A 0.9700 .
C7 H7B 0.9700 .
C8 C9 1.352(7) .
C9 C10 1.499(7) .
C10 H10A 0.9600 .
C10 H10B 0.9600 .
C10 H10C 0.9600 .
C11 C12 1.497(7) .
C12 C13 1.495(8) .
C12 H12A 0.9287 .
C12 H12B 1.0132 .
C13 H13A 0.9600 .
C13 H13B 0.9600 .
C13 H13C 0.9600 .
O4 H4A 0.8500 .
O4 H4B 0.8499 .
